data_7122901
loop_
_publ_author_name
'Roesky, Herbert W.'
'Li, Jiancheng'
'Mingdong, Zhong'
'Keil, Helena'
'Zhu, Hongping'
'Herbst-Irmer, Regine'
'Stalke, Dietmar'
'Koley, Debasis'
'De, Sriman'

_publ_section_title
;
 (PhC(NtBu)2Al)2(SiH2)4 Six-Membered Heterocycle: Comparable in Structure
 to Cyclohexane
;
_journal_name_full 'Chemical Communications'
_journal_paper_doi 10.1039/C8CC10124H
_journal_year 2019
_chemical_formula_moiety 'C48 H74 Al2 N4 Si2'
_chemical_formula_sum 'C48 H74 Al2 N4 Si2'
_chemical_formula_weight 817.25
_space_group_crystal_system triclinic
_space_group_IT_number 2
_space_group_name_Hall '-P 1'
_space_group_name_H-M_alt 'P -1'
_symmetry_space_group_name_Hall '-P 1'
_symmetry_space_group_name_H-M 'P -1'
_atom_sites_solution_hydrogens mixed
_audit_creation_method SHELXL-2018/1
_audit_update_record
;
2018-10-24 deposited with the CCDC.
2019-01-25 downloaded from the CCDC.
;
_cell_angle_alpha 103.40(2)
_cell_angle_beta 97.39(2)
_cell_angle_gamma 114.85(3)
_cell_formula_units_Z 1
_cell_length_a 10.039(2)
_cell_length_b 10.144(2)
_cell_length_c 13.835(3)
_cell_measurement_reflns_used 9696
_cell_measurement_temperature 100(2)
_cell_measurement_theta_max 20.207
_cell_measurement_theta_min 2.196
_cell_volume 1202.2(6)
_computing_cell_refinement 'SAINT V8.38A'
_computing_data_collection 'APEX2 v2012.2'
_computing_data_reduction 'SAINT V8.38A'
_computing_molecular_graphics 'XP Version 5.1'
_computing_publication_material 'XP Version 5.1'
_computing_structure_refinement 'SHELXL-2018/1 (Sheldrick, 2018)'
_computing_structure_solution 'SHELXT(G.M.Sheldrick,Acta Cryst.(2015)A71,3-8)'
_diffrn_ambient_temperature 100(2)
_diffrn_measured_fraction_theta_full 1.000
_diffrn_measured_fraction_theta_max 0.999
_diffrn_measurement_device_type 'Bruker Smart APEX II Quazar'
_diffrn_measurement_method 'omega scans'
_diffrn_radiation_type AgK\a
_diffrn_radiation_wavelength 0.56086
_diffrn_reflns_av_R_equivalents 0.0469
_diffrn_reflns_av_unetI/netI 0.0293
_diffrn_reflns_Laue_measured_fraction_full 1.000
_diffrn_reflns_Laue_measured_fraction_max 0.999
_diffrn_reflns_limit_h_max 12
_diffrn_reflns_limit_h_min -12
_diffrn_reflns_limit_k_max 12
_diffrn_reflns_limit_k_min -12
_diffrn_reflns_limit_l_max 17
_diffrn_reflns_limit_l_min -17
_diffrn_reflns_number 46064
_diffrn_reflns_point_group_measured_fraction_full 1.000
_diffrn_reflns_point_group_measured_fraction_max 0.999
_diffrn_reflns_theta_full 19.665
_diffrn_reflns_theta_max 20.548
_diffrn_reflns_theta_min 1.825
_diffrn_source 'INCOATEC Microsource'
_exptl_absorpt_coefficient_mu 0.083
_exptl_absorpt_correction_T_max 0.7445
_exptl_absorpt_correction_T_min 0.7215
_exptl_absorpt_correction_type multi-scan
_exptl_absorpt_process_details
;
 SADABS 2016/2: Krause, L., Herbst-Irmer, R., Sheldrick G.M. & Stalke D.,
 J. Appl. Cryst. 48 (2015) 3-10
;
_exptl_crystal_colour colourless
_exptl_crystal_density_diffrn 1.129
_exptl_crystal_description block
_exptl_crystal_F_000 444
_exptl_crystal_size_max 0.195
_exptl_crystal_size_mid 0.150
_exptl_crystal_size_min 0.144
_refine_diff_density_max 0.313
_refine_diff_density_min -0.335
_refine_diff_density_rms 0.043
_refine_ls_extinction_method none
_refine_ls_goodness_of_fit_ref 1.041
_refine_ls_hydrogen_treatment mixed
_refine_ls_matrix_type full
_refine_ls_number_parameters 305
_refine_ls_number_reflns 4929
_refine_ls_number_restraints 181
_refine_ls_restrained_S_all 1.063
_refine_ls_R_factor_all 0.0492
_refine_ls_R_factor_gt 0.0370
_refine_ls_shift/su_max 0.001
_refine_ls_shift/su_mean 0.000
_refine_ls_structure_factor_coef Fsqd
_refine_ls_weighting_details 'w=1/[\s^2^(Fo^2^)+(0.0380P)^2^+0.6554P] where P=(Fo^2^+2Fc^2^)/3'
_refine_ls_weighting_scheme calc
_refine_ls_wR_factor_gt 0.0896
_refine_ls_wR_factor_ref 0.0955
_reflns_Friedel_coverage 0.000
_reflns_number_gt 4013
_reflns_number_total 4929
_reflns_threshold_expression 'I > 2\s(I)'
_cod_data_source_file c8cc10124h2.cif
_cod_data_source_block sad_a
_cod_original_cell_volume 1202.2(5)
_cod_database_code 7122901
_shelx_shelxl_version_number 2018/1
_shelx_space_group_comment
;
The symmetry employed for this shelxl refinement is uniquely defined
by the following loop, which should always be used as a source of
symmetry information in preference to the above space-group names.
They are only intended as comments.
;
_shelx_estimated_absorpt_t_min 0.984
_shelx_estimated_absorpt_t_max 0.988

loop_
_space_group_symop_operation_xyz
'x, y, z'
'-x, -y, -z'

loop_
_atom_site_label
_atom_site_type_symbol
_atom_site_fract_x
_atom_site_fract_y
_atom_site_fract_z
_atom_site_U_iso_or_equiv
_atom_site_adp_type
_atom_site_occupancy
_atom_site_site_symmetry_order
_atom_site_calc_flag
_atom_site_refinement_flags_posn
_atom_site_refinement_flags_adp
_atom_site_refinement_flags_occupancy
_atom_site_disorder_assembly
_atom_site_disorder_group
H2X H 0.834(2) 0.399(2) 0.4058(15) 0.040(5) Uiso 1 1 d D . . . .
H2Y H 0.876(2) 0.6226(19) 0.3856(15) 0.039(5) Uiso 1 1 d D . . . .
C3 C 1.03956(18) 0.66197(19) 0.82245(13) 0.0234(4) Uani 1 1 d . . . . .
H3 H 1.079395 0.634759 0.766788 0.028 Uiso 1 1 calc R U . . .
C4 C 1.11908(19) 0.6994(2) 0.92276(14) 0.0310(4) Uani 1 1 d . . . . .
H4 H 1.213313 0.697263 0.935612 0.037 Uiso 1 1 calc R U . . .
C7 C 0.84624(18) 0.7078(2) 0.88594(12) 0.0235(4) Uani 1 1 d . . . . .
H7 H 0.752661 0.711320 0.873674 0.028 Uiso 1 1 calc R U . . .
C6 C 0.9273(2) 0.7457(2) 0.98536(13) 0.0304(4) Uani 1 1 d . . . . .
H6 H 0.889679 0.776265 1.041416 0.037 Uiso 1 1 calc R U . . .
C5 C 1.0624(2) 0.7395(2) 1.00386(13) 0.0308(4) Uani 1 1 d . . . . .
H5 H 1.116239 0.762865 1.072335 0.037 Uiso 1 1 calc R U . . .
C8 C 0.92028(17) 0.87069(17) 0.66262(12) 0.0191(3) Uani 1 1 d . . . . .
C9 C 0.85917(19) 0.91804(18) 0.57726(13) 0.0249(4) Uani 1 1 d . . . . .
H9A H 0.854463 0.854290 0.510474 0.037 Uiso 1 1 calc R U . . .
H9B H 0.926596 1.025891 0.586777 0.037 Uiso 1 1 calc R U . . .
H9C H 0.757172 0.904359 0.579692 0.037 Uiso 1 1 calc R U . . .
C11 C 0.9232(2) 0.96960(18) 0.76542(13) 0.0265(4) Uani 1 1 d . . . . .
H11A H 0.978112 1.078003 0.770814 0.040 Uiso 1 1 calc R U . . .
H11B H 0.974497 0.950434 0.821707 0.040 Uiso 1 1 calc R U . . .
H11C H 0.818971 0.943840 0.769685 0.040 Uiso 1 1 calc R U . . .
C10 C 1.08033(19) 0.8946(2) 0.65936(14) 0.0291(4) Uani 1 1 d . . . . .
H10A H 1.076219 0.828816 0.593630 0.044 Uiso 1 1 calc R U . . .
H10B H 1.121720 0.868354 0.715835 0.044 Uiso 1 1 calc R U . . .
H10C H 1.145610 1.002109 0.666540 0.044 Uiso 1 1 calc R U . . .
C2 C 0.90188(17) 0.66443(17) 0.80371(11) 0.0165(3) Uani 1 1 d . . . . .
Si1 Si 0.75701(5) 0.48426(5) 0.38610(4) 0.02436(13) Uani 1 1 d D . . . .
N1 N 0.81584(14) 0.70662(14) 0.64007(9) 0.0173(3) Uani 1 1 d . . . . .
Al1 Al 0.64743(5) 0.53519(5) 0.53085(3) 0.01577(12) Uani 1 1 d . . . . .
H1 H 0.5410(18) 0.6220(19) 0.5228(13) 0.021(4) Uiso 1 1 d . . . . .
C1 C 0.80707(16) 0.61668(17) 0.69759(11) 0.0169(3) Uani 1 1 d . . . . .
N2 N 0.69172(15) 0.47520(14) 0.64800(10) 0.0204(3) Uani 1 1 d D U . . .
C12 C 0.65802(18) 0.33359(17) 0.67526(12) 0.0206(3) Uani 1 1 d D U . . .
C13 C 0.7762(3) 0.2833(3) 0.6550(2) 0.0304(6) Uani 0.804(3) 1 d D U P A 1
H13A H 0.782448 0.273665 0.583822 0.046 Uiso 0.804(3) 1 calc R U P A 1
H13B H 0.747885 0.184137 0.666209 0.046 Uiso 0.804(3) 1 calc R U P A 1
H13C H 0.875052 0.359547 0.701905 0.046 Uiso 0.804(3) 1 calc R U P A 1
C14 C 0.6481(3) 0.3503(2) 0.78887(16) 0.0260(5) Uani 0.804(3) 1 d D U P A 1
H14A H 0.586745 0.401920 0.805752 0.039 Uiso 0.804(3) 1 calc R U P A 1
H14B H 0.750508 0.410896 0.835056 0.039 Uiso 0.804(3) 1 calc R U P A 1
H14C H 0.600950 0.248504 0.797085 0.039 Uiso 0.804(3) 1 calc R U P A 1
C15 C 0.5021(2) 0.2118(2) 0.60741(17) 0.0274(5) Uani 0.804(3) 1 d D U P A 1
H15A H 0.503650 0.195487 0.535004 0.041 Uiso 0.804(3) 1 calc R U P A 1
H15B H 0.426237 0.245709 0.620765 0.041 Uiso 0.804(3) 1 calc R U P A 1
H15C H 0.476120 0.115644 0.622778 0.041 Uiso 0.804(3) 1 calc R U P A 1
C13A C 0.6099(10) 0.2001(9) 0.5677(6) 0.026(2) Uani 0.196(3) 1 d D U P A 2
H13X H 0.529100 0.199268 0.519150 0.039 Uiso 0.196(3) 1 calc R U P A 2
H13Y H 0.573221 0.100626 0.579568 0.039 Uiso 0.196(3) 1 calc R U P A 2
H13Z H 0.698158 0.219338 0.539076 0.039 Uiso 0.196(3) 1 calc R U P A 2
C14A C 0.7892(9) 0.3246(9) 0.7374(7) 0.029(2) Uani 0.196(3) 1 d D U P A 2
H14X H 0.756034 0.219572 0.738854 0.043 Uiso 0.196(3) 1 calc R U P A 2
H14Y H 0.821501 0.394386 0.807756 0.043 Uiso 0.196(3) 1 calc R U P A 2
H14Z H 0.874492 0.354172 0.705455 0.043 Uiso 0.196(3) 1 calc R U P A 2
C15A C 0.5269(9) 0.3065(10) 0.7171(7) 0.031(2) Uani 0.196(3) 1 d D U P A 2
H15X H 0.447097 0.306823 0.668414 0.046 Uiso 0.196(3) 1 calc R U P A 2
H15Y H 0.556337 0.387475 0.782375 0.046 Uiso 0.196(3) 1 calc R U P A 2
H15Z H 0.488758 0.206910 0.728876 0.046 Uiso 0.196(3) 1 calc R U P A 2
C17 C 0.53550(18) 0.21770(18) 0.22087(12) 0.0208(3) Uani 1 1 d . . . . .
C18 C 0.44892(18) 0.13562(19) 0.12051(13) 0.0232(4) Uani 1 1 d . . . . .
H18 H 0.384690 0.028665 0.103368 0.028 Uiso 1 1 calc R U . . .
C19 C 0.45264(18) 0.2038(2) 0.04435(13) 0.0251(4) Uani 1 1 d . . . . .
C20 C 0.54594(19) 0.3610(2) 0.07269(13) 0.0260(4) Uani 1 1 d . . . . .
H20 H 0.549129 0.411334 0.022373 0.031 Uiso 1 1 calc R U . . .
C21 C 0.63493(18) 0.44695(19) 0.17281(14) 0.0248(4) Uani 1 1 d . . . . .
C22 C 0.7372(2) 0.6160(2) 0.19464(17) 0.0405(5) Uani 1 1 d . . . . .
H22A H 0.843150 0.635693 0.205121 0.061 Uiso 1 1 calc R U . . .
H22B H 0.724737 0.674693 0.256680 0.061 Uiso 1 1 calc R U . . .
H22C H 0.710012 0.647121 0.136272 0.061 Uiso 1 1 calc R U . . .
C23 C 0.5256(2) 0.1333(2) 0.29807(14) 0.0290(4) Uani 1 1 d . . . . .
H23A H 0.445961 0.026943 0.266677 0.044 Uiso 1 1 calc R U . . .
H23B H 0.501281 0.183030 0.357830 0.044 Uiso 1 1 calc R U . . .
H23C H 0.623265 0.134903 0.319985 0.044 Uiso 1 1 calc R U . . .
C24 C 0.3578(2) 0.1106(2) -0.06360(14) 0.0357(4) Uani 1 1 d . . . . .
H24A H 0.377203 0.176707 -0.107221 0.053 Uiso 1 1 calc R U . . .
H24B H 0.250107 0.065181 -0.064033 0.053 Uiso 1 1 calc R U . . .
H24C H 0.384356 0.028910 -0.090017 0.053 Uiso 1 1 calc R U . . .
C16 C 0.63248(17) 0.37665(18) 0.24939(12) 0.0207(3) Uani 1 1 d . . . . .

loop_
_atom_site_aniso_label
_atom_site_aniso_U_11
_atom_site_aniso_U_22
_atom_site_aniso_U_33
_atom_site_aniso_U_23
_atom_site_aniso_U_13
_atom_site_aniso_U_12
C3 0.0207(8) 0.0285(9) 0.0223(8) 0.0044(7) 0.0068(7) 0.0142(7)
C4 0.0203(9) 0.0396(11) 0.0312(10) 0.0059(8) -0.0008(7) 0.0170(8)
C7 0.0210(8) 0.0319(9) 0.0224(8) 0.0089(7) 0.0083(7) 0.0157(7)
C6 0.0374(10) 0.0398(11) 0.0191(8) 0.0070(8) 0.0109(7) 0.0227(9)
C5 0.0325(10) 0.0355(10) 0.0176(8) 0.0019(7) -0.0038(7) 0.0158(8)
C8 0.0171(8) 0.0128(7) 0.0207(8) 0.0029(6) 0.0045(6) 0.0023(6)
C9 0.0259(9) 0.0154(8) 0.0269(9) 0.0078(7) 0.0058(7) 0.0035(7)
C11 0.0314(9) 0.0144(8) 0.0245(9) 0.0008(7) 0.0067(7) 0.0052(7)
C10 0.0201(8) 0.0255(9) 0.0376(10) 0.0094(8) 0.0091(7) 0.0067(7)
C2 0.0156(7) 0.0135(7) 0.0171(8) 0.0033(6) 0.0027(6) 0.0050(6)
Si1 0.0189(2) 0.0242(3) 0.0238(2) 0.00127(19) 0.00797(18) 0.0069(2)
N1 0.0177(6) 0.0127(6) 0.0164(6) 0.0033(5) 0.0027(5) 0.0036(5)
Al1 0.0165(2) 0.0132(2) 0.0145(2) 0.00296(18) 0.00290(17) 0.00527(19)
C1 0.0145(7) 0.0172(8) 0.0173(8) 0.0025(6) 0.0043(6) 0.0073(6)
N2 0.0219(7) 0.0139(6) 0.0183(7) 0.0047(5) -0.0011(5) 0.0039(6)
C12 0.0213(8) 0.0155(8) 0.0230(8) 0.0083(6) 0.0035(6) 0.0063(7)
C13 0.0322(12) 0.0233(12) 0.0415(15) 0.0111(11) 0.0133(11) 0.0166(10)
C14 0.0317(12) 0.0239(11) 0.0236(11) 0.0126(9) 0.0079(9) 0.0111(9)
C15 0.0276(12) 0.0174(11) 0.0302(12) 0.0119(9) 0.0018(9) 0.0034(9)
C13A 0.033(5) 0.016(4) 0.026(4) 0.010(3) 0.002(4) 0.009(4)
C14A 0.032(5) 0.012(4) 0.033(5) 0.008(4) -0.005(4) 0.005(4)
C15A 0.032(5) 0.022(5) 0.041(5) 0.015(4) 0.016(4) 0.011(4)
C17 0.0194(8) 0.0190(8) 0.0266(9) 0.0062(7) 0.0101(7) 0.0106(7)
C18 0.0197(8) 0.0180(8) 0.0323(9) 0.0049(7) 0.0082(7) 0.0103(7)
C19 0.0214(8) 0.0331(10) 0.0271(9) 0.0064(7) 0.0077(7) 0.0195(8)
C20 0.0257(9) 0.0354(10) 0.0312(9) 0.0194(8) 0.0142(7) 0.0206(8)
C21 0.0220(8) 0.0228(9) 0.0352(10) 0.0103(7) 0.0136(7) 0.0131(7)
C22 0.0371(11) 0.0277(10) 0.0551(13) 0.0212(10) 0.0129(10) 0.0094(9)
C23 0.0319(10) 0.0219(9) 0.0308(10) 0.0092(8) 0.0091(8) 0.0096(8)
C24 0.0351(10) 0.0458(12) 0.0293(10) 0.0054(9) 0.0033(8) 0.0265(9)
C16 0.0187(8) 0.0199(8) 0.0256(8) 0.0054(7) 0.0108(7) 0.0104(7)

loop_
_atom_type_symbol
_atom_type_description
_atom_type_scat_dispersion_real
_atom_type_scat_dispersion_imag
_atom_type_scat_source
C C 0.0015 0.0009 'International Tables Vol C Tables 4.2.6.8 and 6.1.1.4'
H H 0.0000 0.0000 'International Tables Vol C Tables 4.2.6.8 and 6.1.1.4'
N N 0.0030 0.0019 'International Tables Vol C Tables 4.2.6.8 and 6.1.1.4'
Al Al 0.0406 0.0313 'International Tables Vol C Tables 4.2.6.8 and 6.1.1.4'
Si Si 0.0522 0.0431 'International Tables Vol C Tables 4.2.6.8 and 6.1.1.4'

loop_
_geom_angle_atom_site_label_1
_geom_angle_atom_site_label_2
_geom_angle_atom_site_label_3
_geom_angle
_geom_angle_site_symmetry_1
_geom_angle_site_symmetry_3
C2 C3 C4 119.76(15) . .
C5 C4 C3 120.46(16) . .
C6 C7 C2 119.87(15) . .
C5 C6 C7 120.46(16) . .
C4 C5 C6 119.78(16) . .
N1 C8 C9 105.73(12) . .
N1 C8 C11 112.66(13) . .
C9 C8 C11 108.26(13) . .
N1 C8 C10 110.38(13) . .
C9 C8 C10 109.16(14) . .
C11 C8 C10 110.46(14) . .
C3 C2 C7 119.63(14) . .
C3 C2 C1 122.19(14) . .
C7 C2 C1 118.15(13) . .
H2Y Si1 H2X 102.7(11) . .
H2Y Si1 C16 107.9(8) . .
H2X Si1 C16 105.3(8) . .
H2Y Si1 Al1 109.8(8) . .
H2X Si1 Al1 108.4(8) . .
C16 Si1 Al1 121.16(5) . .
C1 N1 C8 129.46(13) . .
C1 N1 Al1 90.49(10) . .
C8 N1 Al1 140.05(10) . .
H1 Al1 H1 77.0(9) . 2_666
H1 Al1 N2 123.3(6) . .
H1 Al1 N2 95.5(5) 2_666 .
H1 Al1 N1 95.7(6) . .
H1 Al1 N1 155.4(5) 2_666 .
N2 Al1 N1 68.60(6) . .
H1 Al1 C1 113.6(6) . .
H1 Al1 C1 128.0(5) 2_666 .
N2 Al1 C1 34.59(6) . .
N1 Al1 C1 34.02(5) . .
H1 Al1 Si1 118.0(6) . .
H1 Al1 Si1 98.5(5) 2_666 .
N2 Al1 Si1 118.66(5) . .
N1 Al1 Si1 105.58(5) . .
C1 Al1 Si1 116.15(4) . .
H1 Al1 Al1 40.4(6) . 2_666
H1 Al1 Al1 36.6(5) 2_666 2_666
N2 Al1 Al1 113.57(5) . 2_666
N1 Al1 Al1 131.70(5) . 2_666
C1 Al1 Al1 130.92(5) . 2_666
Si1 Al1 Al1 112.72(3) . 2_666
N1 C1 N2 109.58(13) . .
N1 C1 C2 126.14(14) . .
N2 C1 C2 124.17(14) . .
N1 C1 Al1 55.49(8) . .
N2 C1 Al1 54.12(8) . .
C2 C1 Al1 177.70(11) . .
C1 N2 C12 127.50(13) . .
C1 N2 Al1 91.29(10) . .
C12 N2 Al1 139.28(10) . .
C15A C12 N2 104.3(4) . .
N2 C12 C13 109.64(14) . .
N2 C12 C15 107.04(14) . .
C13 C12 C15 110.06(16) . .
C15A C12 C14A 116.7(5) . .
N2 C12 C14A 117.9(3) . .
N2 C12 C14 113.66(14) . .
C13 C12 C14 109.77(16) . .
C15 C12 C14 106.57(15) . .
C15A C12 C13A 109.6(5) . .
N2 C12 C13A 105.6(3) . .
C14A C12 C13A 102.1(5) . .
C18 C17 C16 120.55(15) . .
C18 C17 C23 118.62(15) . .
C16 C17 C23 120.82(15) . .
C19 C18 C17 122.40(16) . .
C18 C19 C20 117.18(16) . .
C18 C19 C24 120.71(17) . .
C20 C19 C24 122.11(17) . .
C19 C20 C21 121.90(16) . .
C20 C21 C16 120.64(16) . .
C20 C21 C22 117.74(16) . .
C16 C21 C22 121.59(16) . .
C21 C16 C17 117.31(15) . .
C21 C16 Si1 123.13(12) . .
C17 C16 Si1 119.54(13) . .

loop_
_geom_bond_atom_site_label_1
_geom_bond_atom_site_label_2
_geom_bond_distance
_geom_bond_site_symmetry_2
C3 C2 1.385(2) .
C3 C4 1.387(2) .
C4 C5 1.377(3) .
C7 C6 1.381(2) .
C7 C2 1.392(2) .
C6 C5 1.378(2) .
C8 N1 1.475(2) .
C8 C9 1.525(2) .
C8 C11 1.527(2) .
C8 C10 1.529(2) .
C2 C1 1.490(2) .
Si1 H2Y 1.414(16) .
Si1 H2X 1.425(16) .
Si1 C16 1.9025(18) .
Si1 Al1 2.4602(8) .
N1 C1 1.327(2) .
N1 Al1 1.9543(16) .
Al1 H1 1.653(16) .
Al1 H1 1.796(17) 2_666
Al1 N2 1.9220(14) .
Al1 C1 2.3716(17) .
Al1 Al1 2.7004(12) 2_666
C1 N2 1.347(2) .
N2 C12 1.482(2) .
C12 C15A 1.453(8) .
C12 C13 1.508(3) .
C12 C15 1.522(3) .
C12 C14A 1.526(7) .
C12 C14 1.562(3) .
C12 C13A 1.617(7) .
C17 C18 1.386(2) .
C17 C16 1.411(2) .
C17 C23 1.505(2) .
C18 C19 1.385(2) .
C19 C20 1.391(3) .
C19 C24 1.501(2) .
C20 C21 1.394(3) .
C21 C16 1.405(2) .
C21 C22 1.512(3) .
